data_7213020
loop_
_publ_author_name
'Callaghan, Owen'
'Lampard, Christopher'
'Kennedy, Alan R.'
'Murphy, John A.'

_publ_section_title
;
 A novel total synthesis of (+-)-aspidospermidine
;
_journal_issue 8
_journal_name_full 'Journal of the Chemical Society, Perkin Transactions 1'
_journal_page_first 995
_journal_paper_doi 10.1039/a900335e
_journal_year 1999
_chemical_formula_moiety 'C20 H25 I N2 O2 S '
_chemical_formula_sum 'C20 H25 I N2 O2 S'
_chemical_formula_weight 484.39
_space_group_IT_number 15
_symmetry_cell_setting monoclinic
_symmetry_Int_Tables_number 15
_symmetry_space_group_name_Hall '-C 2yc'
_symmetry_space_group_name_H-M 'C 1 2/c 1'
_audit_creation_date 'Thu Aug  6 17:05:45 1998'
_audit_creation_method 'from TEXRAY.INF file'
_cell_angle_alpha 90
_cell_angle_beta 108.51(2)
_cell_angle_gamma 90
_cell_formula_units_Z 8
_cell_length_a 32.927(5)
_cell_length_b 11.611(4)
_cell_length_c 11.161(5)
_cell_measurement_reflns_used 18
_cell_measurement_temperature 233
_cell_measurement_theta_max 8.7
_cell_measurement_theta_min 6.3
_cell_volume 4046(2)
_computing_cell_refinement 'MSC/AFC Diffractometer Control'
_computing_data_collection 'MSC/AFC Diffractometer Control'
_computing_data_reduction teXsan
_computing_publication_material teXsan
_computing_structure_refinement teXsan
_computing_structure_solution 'DIRDIF92 (PATTY)'
_diffrn_ambient_temperature 233
_diffrn_measurement_device 'Rigaku AFC7S'
_diffrn_measurement_method 'omega scans with profile analysis'
_diffrn_orient_matrix_UB_11 0.03059
_diffrn_orient_matrix_UB_12 0.00225
_diffrn_orient_matrix_UB_13 0.00226
_diffrn_orient_matrix_UB_21 -0.00023
_diffrn_orient_matrix_UB_22 0.08593
_diffrn_orient_matrix_UB_23 0.00565
_diffrn_orient_matrix_UB_31 0.00947
_diffrn_orient_matrix_UB_32 -0.00531
_diffrn_orient_matrix_UB_33 0.09429
_diffrn_radiation_monochromator graphite
_diffrn_radiation_source 'X-ray tube'
_diffrn_radiation_type MoKalpha
_diffrn_radiation_wavelength 0.71069
_diffrn_reflns_av_R_equivalents 0.0560
_diffrn_reflns_limit_h_max 40
_diffrn_reflns_limit_h_min 0
_diffrn_reflns_limit_k_max 14
_diffrn_reflns_limit_k_min 0
_diffrn_reflns_limit_l_max 13
_diffrn_reflns_limit_l_min -13
_diffrn_reflns_number 4265
_diffrn_reflns_theta_max 26.02
_diffrn_reflns_theta_min 2.50
_diffrn_standards_decay_% 0
_diffrn_standards_interval_count 150
_diffrn_standards_number 3
_exptl_absorpt_coefficient_mu 1.703
_exptl_absorpt_correction_T_max 1.000
_exptl_absorpt_correction_T_min 0.882
_exptl_absorpt_correction_type empirical
_exptl_absorpt_process_details psi-scan
_exptl_crystal_colour colorless
_exptl_crystal_density_diffrn 1.590
_exptl_crystal_density_meas ?
_exptl_crystal_description needle
_exptl_crystal_F_000 1952.00
_exptl_crystal_size_max 0.350
_exptl_crystal_size_mid 0.150
_exptl_crystal_size_min 0.120
_refine_diff_density_max 1.02
_refine_diff_density_min -0.98
_refine_ls_extinction_method none
_refine_ls_goodness_of_fit_obs 1.538
_refine_ls_hydrogen_treatment noref
_refine_ls_matrix_type full
_refine_ls_number_constraints 0
_refine_ls_number_parameters 235
_refine_ls_number_reflns 1719
_refine_ls_number_restraints 0
_refine_ls_R_factor_obs 0.0587
_refine_ls_shift/esd_max 0.0030
_refine_ls_structure_factor_coef F
_refine_ls_weighting_details 'w = 1/\s^2^(F)'
_refine_ls_weighting_scheme calc
_refine_ls_wR_factor_obs 0.0603
_reflns_number_observed 1719
_reflns_number_total 4190
_reflns_observed_criterion I>1.5\s(I)
_cod_data_source_file 900335esup1.cif
_cod_data_source_block MURPH9
_cod_depositor_comments
;
The following automatic conversions were performed:

'_exptl_crystal_density_meas' value 'none' was changed to '?' - the
value is perceived as not measured.

Automatic conversion script
Id: cif_fix_values 3008 2015-01-20 13:52:24Z robertas 

The following automatic conversions were performed:

'_refine_ls_weighting_scheme' value '1/\s^2^(F)' was changed to
'calc'. New tag '_refine_ls_weighting_details' was created. The value
of the new tag was set to 'w = 1/\s^2^(F)'.

Automatic conversion script
Id: cif_fix_values 3143 2015-03-26 13:38:13Z robertas 
;
_cod_original_sg_symbol_H-M 'C 2/c      '
_cod_original_formula_sum 'C20 H25 I N2 O2 S '
_cod_database_code 7213020

loop_
_symmetry_equiv_pos_as_xyz
'   +x,   +y,   +z'
'1/2+x,1/2+y,   +z'
'   -x,   +y,1/2-z'
1/2-x,1/2+y,1/2-z
'   -x,   -y,   -z'
'1/2-x,1/2-y,   -z'
'   +x,   -y,1/2+z'
1/2+x,1/2-y,1/2+z

loop_
_atom_site_aniso_label
_atom_site_aniso_U_11
_atom_site_aniso_U_22
_atom_site_aniso_U_33
_atom_site_aniso_U_12
_atom_site_aniso_U_13
_atom_site_aniso_U_23
I(1) 0.1152(9) 0.0543(5) 0.0534(5) -0.0047(6) 0.0332(5) 0.0098(5)
S(1) 0.036(2) 0.027(1) 0.038(1) -0.004(1) 0.016(1) 0.000(1)
O(1) 0.047(5) 0.027(3) 0.060(4) -0.009(4) 0.024(4) -0.006(4)
O(2) 0.040(5) 0.046(4) 0.053(5) -0.005(4) 0.024(4) 0.003(4)
N(1) 0.034(6) 0.032(5) 0.046(5) -0.010(4) 0.022(5) 0.007(4)
N(2) 0.030(5) 0.026(4) 0.030(4) -0.002(4) 0.014(4) -0.005(4)
C(1) 0.045(8) 0.041(7) 0.062(8) -0.006(6) 0.023(7) 0.001(6)
C(2) 0.037(8) 0.042(7) 0.054(7) -0.001(6) 0.021(6) -0.013(6)
C(3) 0.043(8) 0.030(6) 0.045(6) -0.004(5) 0.018(6) -0.002(5)
C(4) 0.031(7) 0.046(7) 0.036(6) 0.012(6) 0.009(5) 0.012(5)
C(5) 0.025(7) 0.039(6) 0.034(6) -0.005(5) 0.009(5) -0.007(5)
C(6) 0.034(7) 0.020(6) 0.033(6) -0.003(4) 0.007(5) 0.002(4)
C(7) 0.023(7) 0.030(6) 0.046(6) 0.000(5) 0.013(5) -0.006(5)
C(8) 0.025(7) 0.033(6) 0.046(7) 0.008(5) 0.014(6) 0.012(5)
C(9) 0.045(8) 0.040(6) 0.068(8) 0.017(6) 0.027(7) 0.022(6)
C(10) 0.053(9) 0.022(6) 0.086(9) 0.006(6) 0.045(7) 0.007(6)
C(11) 0.037(7) 0.032(6) 0.033(6) -0.005(5) 0.016(5) -0.011(5)
C(12) 0.024(6) 0.024(5) 0.026(5) 0.009(4) -0.003(5) 0.000(4)
C(13) 0.033(7) 0.033(6) 0.032(6) 0.009(5) 0.005(5) 0.006(5)
C(14) 0.038(8) 0.041(7) 0.032(6) 0.010(6) 0.001(6) -0.005(5)
C(15) 0.045(8) 0.030(6) 0.045(6) 0.002(6) 0.007(6) -0.013(5)
C(16) 0.032(7) 0.030(5) 0.041(6) -0.002(5) 0.009(5) 0.002(5)
C(17) 0.024(7) 0.021(5) 0.038(6) 0.003(5) 0.013(5) 0.000(4)
C(18) 0.049(9) 0.046(7) 0.044(7) 0.009(6) 0.014(6) 0.004(5)
C(19) 0.07(1) 0.11(1) 0.050(8) 0.011(10) 0.006(7) -0.008(9)
C(20) 0.030(7) 0.046(6) 0.038(6) 0.008(5) 0.008(5) -0.005(5)

loop_
_atom_site_label
_atom_site_fract_x
_atom_site_fract_y
_atom_site_fract_z
_atom_site_U_iso_or_equiv
_atom_site_thermal_displace_type
I(1) 0.07961(4) 0.12467(8) 0.17247(8) 0.0728 Uij
S(1) 0.24081(9) 0.5168(2) -0.2977(2) 0.0327 Uij
O(1) 0.2370(2) 0.6252(6) -0.2422(6) 0.0429 Uij
O(2) 0.2538(2) 0.5128(6) -0.4083(6) 0.0439 Uij
N(1) 0.0980(3) 0.2354(7) -0.1882(7) 0.0351 Uij
N(2) 0.1934(2) 0.4569(6) -0.3334(7) 0.0278 Uij
C(1) 0.0538(4) 0.0577(9) -0.009(1) 0.0480 Uij
C(2) 0.0505(3) 0.1139(9) -0.114(1) 0.0433 Uij
C(3) 0.0640(3) 0.2327(8) -0.1300(9) 0.0381 Uij
C(4) 0.1398(3) 0.1924(9) -0.1032(9) 0.0381 Uij
C(5) 0.1731(3) 0.2806(8) -0.1068(9) 0.0325 Uij
C(6) 0.1521(3) 0.3458(7) -0.2300(9) 0.0302 Uij
C(7) 0.1054(3) 0.3500(8) -0.2298(9) 0.0327 Uij
C(8) 0.0776(3) 0.3918(8) -0.3573(9) 0.0339 Uij
C(9) 0.0949(4) 0.5020(9) -0.394(1) 0.0489 Uij
C(10) 0.1327(4) 0.5530(8) -0.290(1) 0.0484 Uij
C(11) 0.1690(3) 0.4677(8) -0.2413(9) 0.0331 Uij
C(12) 0.1844(3) 0.3457(7) -0.3938(9) 0.0273 Uij
C(13) 0.1962(3) 0.3057(8) -0.4943(9) 0.0339 Uij
C(14) 0.1802(4) 0.2000(9) -0.5448(9) 0.0395 Uij
C(15) 0.1524(4) 0.1396(9) -0.4969(10) 0.0420 Uij
C(16) 0.1414(3) 0.1801(8) -0.3958(9) 0.0349 Uij
C(17) 0.1579(3) 0.2837(7) -0.3416(9) 0.0267 Uij
C(18) 0.0462(4) 0.3311(9) -0.432(1) 0.0465 Uij
C(19) 0.0229(4) 0.364(1) -0.570(1) 0.0804 Uij
C(20) 0.2752(3) 0.4263(9) -0.1834(9) 0.0388 Uij
H(1) 0.0434 -0.0202 -0.0160 0.0576 Uij
H(2) 0.0376 0.0719 -0.1913 0.0519 Uij
H(3) 0.0743 0.2686 -0.0484 0.0457 Uij
H(4) 0.0398 0.2748 -0.1825 0.0457 Uij
H(5) 0.1388 0.1844 -0.0186 0.0457 Uij
H(6) 0.1465 0.1192 -0.1324 0.0457 Uij
H(7) 0.1791 0.3314 -0.0355 0.0390 Uij
H(8) 0.1990 0.2439 -0.1081 0.0390 Uij
H(9) 0.1035 0.4046 -0.1671 0.0393 Uij
H(10) 0.1040 0.4863 -0.4665 0.0588 Uij
H(11) 0.0722 0.5578 -0.4168 0.0588 Uij
H(12) 0.1432 0.6189 -0.3233 0.0581 Uij
H(13) 0.1231 0.5765 -0.2213 0.0581 Uij
H(14) 0.1878 0.4925 -0.1607 0.0397 Uij
H(15) 0.2148 0.3497 -0.5279 0.0407 Uij
H(16) 0.1884 0.1682 -0.6131 0.0475 Uij
H(17) 0.1405 0.0681 -0.5354 0.0504 Uij
H(18) 0.1224 0.1366 -0.3631 0.0418 Uij
H(19) 0.0373 0.2626 -0.3986 0.0558 Uij
H(20) 0.0193 0.2971 -0.6222 0.0964 Uij
H(21) 0.0395 0.4206 -0.5968 0.0964 Uij
H(22) -0.0047 0.3959 -0.5765 0.0964 Uij
H(23) 0.2646 0.4186 -0.1129 0.0465 Uij
H(24) 0.2762 0.3519 -0.2197 0.0465 Uij
H(25) 0.3034 0.4591 -0.1552 0.0465 Uij

loop_
_atom_type_symbol
_atom_type_oxidation_number
_atom_type_number_in_cell
_atom_type_scat_dispersion_real
_atom_type_scat_dispersion_imag
_atom_type_scat_source
C 0 160 0.003 0.002 'International Tables'
H 0 200 0.000 0.000 'International Tables'
I 0 8 -0.474 1.812 'International Tables'
N 0 16 0.006 0.003 'International Tables'
O 0 16 0.011 0.006 'International Tables'
S 0 8 0.125 0.123 'International Tables'

loop_
_geom_angle_atom_site_label_1
_geom_angle_atom_site_label_2
_geom_angle_atom_site_label_3
_geom_angle
_geom_angle_publ_flag
O(1) S(1) O(2) 119.7(4) yes
O(1) S(1) N(2) 105.7(4) yes
O(1) S(1) C(20) 109.7(4) yes
O(2) S(1) N(2) 107.4(4) yes
O(2) S(1) C(20) 107.8(5) yes
N(2) S(1) C(20) 105.5(4) yes
C(3) N(1) C(4) 113.1(8) yes
C(3) N(1) C(7) 112.9(8) yes
C(4) N(1) C(7) 107.3(7) yes
S(1) N(2) C(11) 118.4(5) yes
S(1) N(2) C(12) 122.2(7) yes
C(11) N(2) C(12) 108.6(8) yes
I(1) C(1) C(2) 125.1(8) yes
C(1) C(2) C(3) 128.5(10) yes
N(1) C(3) C(2) 111.9(9) yes
N(1) C(4) C(5) 106.6(8) yes
C(4) C(5) C(6) 103.6(7) yes
C(5) C(6) C(7) 100.4(8) yes
C(5) C(6) C(11) 117.2(7) yes
C(5) C(6) C(17) 111.5(8) yes
C(7) C(6) C(11) 111.1(8) yes
C(7) C(6) C(17) 114.0(7) yes
C(11) C(6) C(17) 103.2(8) yes
N(1) C(7) C(6) 103.8(7) yes
N(1) C(7) C(8) 118.9(7) yes
C(6) C(7) C(8) 108.4(9) yes
C(7) C(8) C(9) 111.3(8) yes
C(7) C(8) C(18) 123.1(9) yes
C(9) C(8) C(18) 125.0(9) yes
C(8) C(9) C(10) 114.0(9) yes
C(9) C(10) C(11) 112.3(8) yes
N(2) C(11) C(6) 105.5(8) yes
N(2) C(11) C(10) 109.9(8) yes
C(6) C(11) C(10) 111.4(9) yes
N(2) C(12) C(13) 127.7(9) yes
N(2) C(12) C(17) 109.3(9) yes
C(13) C(12) C(17) 122.8(8) yes
C(12) C(13) C(14) 117(1) yes
C(13) C(14) C(15) 120(1) yes
C(14) C(15) C(16) 121.5(9) yes
C(15) C(16) C(17) 119(1) yes
C(6) C(17) C(12) 111.1(8) yes
C(6) C(17) C(16) 130(1) yes
C(12) C(17) C(16) 118.6(10) yes
C(8) C(18) C(19) 122(1) yes

loop_
_geom_bond_atom_site_label_1
_geom_bond_atom_site_label_2
_geom_bond_distance
_geom_bond_publ_flag
I(1) C(1) 2.08(1) yes
S(1) O(1) 1.425(7) yes
S(1) O(2) 1.430(7) yes
S(1) N(2) 1.638(8) yes
S(1) C(20) 1.76(1) yes
N(1) C(3) 1.46(1) yes
N(1) C(4) 1.49(1) yes
N(1) C(7) 1.45(1) yes
N(2) C(11) 1.50(1) yes
N(2) C(12) 1.44(1) yes
C(1) C(2) 1.32(1) yes
C(1) H(1) 0.960 no
C(2) C(3) 1.48(1) yes
C(2) H(2) 0.960 no
C(3) H(3) 0.960 no
C(3) H(4) 0.960 no
C(4) C(5) 1.51(1) yes
C(4) H(5) 0.960 no
C(4) H(6) 0.960 no
C(5) C(6) 1.53(1) yes
C(5) H(7) 0.960 no
C(5) H(8) 0.960 no
C(6) C(7) 1.54(1) yes
C(6) C(11) 1.54(1) yes
C(6) C(17) 1.50(1) yes
C(7) C(8) 1.51(1) yes
C(7) H(9) 0.960 no
C(8) C(9) 1.51(1) yes
C(8) C(18) 1.31(1) yes
C(9) C(10) 1.53(2) yes
C(9) H(10) 0.960 no
C(9) H(11) 0.960 no
C(10) C(11) 1.51(1) yes
C(10) H(12) 0.960 no
C(10) H(13) 0.960 no
C(11) H(14) 0.960 no
C(12) C(13) 1.38(1) yes
C(12) C(17) 1.39(1) yes
C(13) C(14) 1.38(1) yes
C(13) H(15) 0.960 no
C(14) C(15) 1.39(1) yes
C(14) H(16) 0.960 no
C(15) C(16) 1.37(1) yes
C(15) H(17) 0.959 no
C(16) C(17) 1.38(1) yes
C(16) H(18) 0.960 no
C(18) C(19) 1.54(2) yes
C(18) H(19) 0.960 no
C(19) H(20) 0.960 no
C(19) H(21) 0.960 no
C(19) H(22) 0.960 no
C(20) H(23) 0.960 no
C(20) H(24) 0.960 no
C(20) H(25) 0.960 no
